data_2020353
loop_
_publ_author_name
'Schuster, J.C.'
'Parthe, E.'

_publ_section_title
;
 Triclinic Re Al~4, a periodic domain structure variant of the monoclinic
 W Al4 type
;
_journal_name_full 'Acta Crystallographica C (39,1983-)'
_journal_page_first 620
_journal_page_last 623
_journal_volume 43
_journal_year 1987
_chemical_formula_sum 'Al54.75 Re14'
_chemical_name_systematic '(Al4 Re)14.2'
_space_group_IT_number 2
_symmetry_space_group_name_Hall '-P 1'
_symmetry_space_group_name_H-M 'P -1'
_cell_angle_alpha 100.94
_cell_angle_beta 90.3
_cell_angle_gamma 93
_cell_formula_units_Z 1
_cell_length_a 5.159
_cell_length_b 9.106
_cell_length_c 23.755
_cell_volume 1094.045
_citation_journal_id_ASTM ACSCEE
_cod_data_source_file Schuster_ACSCEE_1987_489.cif
_cod_data_source_block Al54.75Re14
_cod_database_code 2020353

loop_
_symmetry_equiv_pos_as_xyz
x,y,z
-x,-y,-z

loop_
_atom_site_label
_atom_site_type_symbol
_atom_site_fract_x
_atom_site_fract_y
_atom_site_fract_z
_atom_site_occupancy
_atom_site_U_iso_or_equiv
Al18 Al 0.642 0.496 0.3 1 0.0
Al11 Al 0.443 0.644 0.01 0.81 0.0
Al26 Al 0.083 0.711 0.668 1 0.0
Al27 Al 0.111 0.162 0.424 1 0.0
Al29 Al 0.166 0.58 0.374 1 0.0
Al13 Al 0.458 0.623 0.196 1 0.0
Re4 Re 0.2517 0.7485 0.1134 1 0.0
Al5 Al 0.253 0.014 0.52 1 0.0
Al8 Al 0.337 0.324 0.162 1 0.0
Al17 Al 0.607 0.067 0.353 1 0.0
Al3 Al 0.183 0.178 0.619 1 0.0
Re1 Re 0.0122 0.7376 0.4716 1 0.0
Al21 Al 0.808 0.021 0.241 1 0.0
Al2 Al 0.175 0.454 0.462 1 0.0
Al23 Al 0.047 0.282 0.973 0.71 0.0
Al28 Al 0.114 0.261 0.732 1 0.0
Al4 Al 0.244 0.197 0.863 1 0.0
Re2 Re 0.1045 0.0023 0.3213 1 0.0
Al1 Al 0 0 0 0.67 0.0
Al6 Al 0.291 0.907 0.216 1 0.0
Re3 Re 0.1478 0.4771 0.263 1 0.0
Al12 Al 0.042 0.443 0.832 1 0.0
Al7 Al 0.336 0.2 0.26 1 0.0
Re6 Re 0.4142 0.3293 0.3651 1 0.0
Al10 Al 0.382 0.755 0.302 1 0.0
Al16 Al 0.592 0.283 0.465 1 0.0
Al20 Al 0.794 0.235 0.085 1 0.0
Al15 Al 0.572 0.5 0.092 0.88 0.0
Al24 Al 0.064 0.475 0.057 0.64 0.0
Al14 Al 0.492 0.938 0.046 1 0.0
Al25 Al 0.075 0.031 0.124 1 0.0
Al22 Al 0.832 0.295 0.205 1 0.0
Al9 Al 0.351 0.443 0.572 1 0.0
Re5 Re 0.2933 0.2026 0.055 1 0.0
Re7 Re 0.5667 0.071 0.1565 1 0.0
Al19 Al 0.681 0.117 0.588 1 0.0
